data_1506288
loop_
_publ_author_name
'Basheer, Ahmad'
'Rappoport, Zvi'

_publ_section_title
;
 The first example of isomeric solid amide and its enol.
;
_journal_issue 26
_journal_name_full 'Organic letters'
_journal_page_first 5931
_journal_page_last 5934
_journal_paper_doi 10.1021/ol062322z
_journal_volume 8
_journal_year 2006
_chemical_formula_sum 'C7 H10 Cl3 N3 O S'
_chemical_formula_weight 290.59
_chemical_name_systematic
; 
 ? 
;
_space_group_IT_number 33
_symmetry_cell_setting orthorhombic
_symmetry_space_group_name_Hall 'P 2c -2n'
_symmetry_space_group_name_H-M 'P n a 21'
_atom_sites_solution_hydrogens geom
_atom_sites_solution_primary direct
_atom_sites_solution_secondary difmap
_audit_creation_method SHELXL-97
_cell_angle_alpha 90.00
_cell_angle_beta 90.00
_cell_angle_gamma 90.00
_cell_formula_units_Z 4
_cell_length_a 9.2416(10)
_cell_length_b 8.7720(9)
_cell_length_c 15.5670(16)
_cell_measurement_reflns_used 9046
_cell_measurement_temperature 173(2)
_cell_measurement_theta_max 27.98
_cell_measurement_theta_min 2.62
_cell_volume 1262.0(2)
_computing_cell_refinement 'Bruker SMART'
_computing_data_collection 'Bruker SMART'
_computing_data_reduction 'Bruker SAINT'
_computing_molecular_graphics 'Bruker SHELXTL'
_computing_publication_material 'Bruker SHELXTL'
_computing_structure_refinement 'SHELXL-97 (Sheldrick, 1997)'
_computing_structure_solution 'SHELXS-97 (Sheldrick, 1990)'
_diffrn_ambient_temperature 173(2)
_diffrn_measured_fraction_theta_full 0.996
_diffrn_measured_fraction_theta_max 0.996
_diffrn_measurement_device_type 'CCD area detector'
_diffrn_measurement_method 'phi and omega scans'
_diffrn_radiation_monochromator graphite
_diffrn_radiation_source 'fine-focus sealed tube'
_diffrn_radiation_type MoK\a
_diffrn_radiation_wavelength 0.71073
_diffrn_reflns_av_R_equivalents 0.0258
_diffrn_reflns_av_sigmaI/netI 0.0176
_diffrn_reflns_limit_h_max 12
_diffrn_reflns_limit_h_min -12
_diffrn_reflns_limit_k_max 11
_diffrn_reflns_limit_k_min -11
_diffrn_reflns_limit_l_max 20
_diffrn_reflns_limit_l_min -20
_diffrn_reflns_number 13610
_diffrn_reflns_theta_full 28.01
_diffrn_reflns_theta_max 28.01
_diffrn_reflns_theta_min 2.62
_exptl_absorpt_coefficient_mu 0.870
_exptl_absorpt_correction_T_max 0.7928
_exptl_absorpt_correction_T_min 0.7448
_exptl_absorpt_correction_type integration
_exptl_crystal_colour colorless
_exptl_crystal_density_diffrn 1.529
_exptl_crystal_density_meas 0
_exptl_crystal_density_method 'not measured'
_exptl_crystal_description plate
_exptl_crystal_F_000 592
_exptl_crystal_size_max 0.36
_exptl_crystal_size_mid 0.32
_exptl_crystal_size_min 0.28
_refine_diff_density_max 0.584
_refine_diff_density_min -0.291
_refine_diff_density_rms 0.068
_refine_ls_abs_structure_details 'Flack H D (1983), Acta Cryst. A39, 876-881'
_refine_ls_abs_structure_Flack -0.01(7)
_refine_ls_extinction_method none
_refine_ls_goodness_of_fit_ref 1.124
_refine_ls_hydrogen_treatment mixed
_refine_ls_matrix_type full
_refine_ls_number_parameters 176
_refine_ls_number_reflns 2996
_refine_ls_number_restraints 1
_refine_ls_restrained_S_all 1.124
_refine_ls_R_factor_all 0.0397
_refine_ls_R_factor_gt 0.0389
_refine_ls_shift/su_max 0.002
_refine_ls_shift/su_mean 0.000
_refine_ls_structure_factor_coef Fsqd
_refine_ls_weighting_details 'calc w=1/[\s^2^(Fo^2^)+(0.0503P)^2^+0.7155P] where P=(Fo^2^+2Fc^2^)/3'
_refine_ls_weighting_scheme calc
_refine_ls_wR_factor_gt 0.0952
_refine_ls_wR_factor_ref 0.0958
_reflns_number_gt 2948
_reflns_number_total 2996
_reflns_threshold_expression >2sigma(I)
_cod_data_source_file ol062322zsi20060921_024241.cif
_cod_data_source_block bashir4
_cod_depositor_comments
;
The following automatic conversions were performed:

'_symmetry_cell_setting' value 'Orthorhombic' changed to
'orthorhombic' according to
/home/saulius/struct/CIF-dictionaries/cif_core.dic dictionary named
'cif_core.dic' version 2.4.1 from 2010-06-29.

Automatic conversion script
Id: cif_fix_values 1715 2011-07-08 13:25:40Z adriana 
;
_cod_original_sg_symbol_H-M Pna2(1)
_cod_database_code 1506288

loop_
_symmetry_equiv_pos_as_xyz
'x, y, z'
'-x, -y, z+1/2'
'x+1/2, -y+1/2, z'
'-x+1/2, y+1/2, z+1/2'

loop_
_atom_site_label
_atom_site_type_symbol
_atom_site_fract_x
_atom_site_fract_y
_atom_site_fract_z
_atom_site_U_iso_or_equiv
_atom_site_adp_type
_atom_site_occupancy
_atom_site_symmetry_multiplicity
_atom_site_calc_flag
C1 C 0.4492(2) 0.2144(2) 0.35866(14) 0.0183(4) Uani 1 1 d
C2 C 0.3687(3) 0.2204(3) 0.44554(15) 0.0199(4) Uani 1 1 d
H2 H 0.280(3) 0.212(3) 0.4362(18) 0.014(6) Uiso 1 1 d
C3 C 0.3944(2) 0.3781(3) 0.48538(14) 0.0202(4) Uani 1 1 d
C4 C 0.4197(3) 0.0968(3) 0.50180(18) 0.0266(5) Uani 1 1 d
C5 C 0.4331(4) 0.2739(4) 0.20665(17) 0.0316(6) Uani 1 1 d
H5A H 0.366(4) 0.306(4) 0.178(2) 0.032(9) Uiso 1 1 d
H5B H 0.514(5) 0.327(5) 0.209(3) 0.051(12) Uiso 1 1 d
H5C H 0.470(5) 0.187(6) 0.188(3) 0.064(13) Uiso 1 1 d
C6 C 0.2931(4) 0.6344(3) 0.4969(2) 0.0331(6) Uani 1 1 d
H6A H 0.301(3) 0.646(4) 0.557(2) 0.029(8) Uiso 1 1 d
H6B H 0.217(4) 0.680(4) 0.485(2) 0.037(9) Uiso 1 1 d
H6C H 0.358(4) 0.686(4) 0.468(2) 0.036(9) Uiso 1 1 d
C7 C 0.3542(3) 0.3110(3) 0.74115(18) 0.0333(6) Uani 1 1 d
H7 H 0.438(4) 0.321(4) 0.711(2) 0.032(9) Uiso 1 1 d
Cl1 Cl 0.38792(10) 0.41223(9) 0.83762(5) 0.0482(2) Uani 1 1 d
Cl2 Cl 0.20769(10) 0.39145(11) 0.68692(6) 0.0505(2) Uani 1 1 d
Cl3 Cl 0.32390(17) 0.11900(9) 0.76423(7) 0.0702(3) Uani 1 1 d
N1 N 0.3710(2) 0.2587(2) 0.29198(13) 0.0228(4) Uani 1 1 d
H1N1 H 0.284(4) 0.279(3) 0.2989(19) 0.021(7) Uiso 1 1 d
N2 N 0.4546(3) -0.0021(3) 0.54360(19) 0.0417(6) Uani 1 1 d
N3 N 0.2894(2) 0.4757(2) 0.46943(14) 0.0248(4) Uani 1 1 d
H1N3 H 0.210(3) 0.448(3) 0.4458(17) 0.009(6) Uiso 1 1 d
O1 O 0.57746(17) 0.17720(19) 0.35521(11) 0.0227(3) Uani 1 1 d
S1 S 0.54510(6) 0.41717(8) 0.53926(4) 0.02900(15) Uani 1 1 d

loop_
_atom_site_aniso_label
_atom_site_aniso_U_11
_atom_site_aniso_U_22
_atom_site_aniso_U_33
_atom_site_aniso_U_23
_atom_site_aniso_U_13
_atom_site_aniso_U_12
C1 0.0208(10) 0.0164(9) 0.0177(10) -0.0030(8) 0.0003(8) -0.0030(7)
C2 0.0163(11) 0.0240(11) 0.0193(10) 0.0033(8) 0.0006(8) -0.0006(8)
C3 0.0182(10) 0.0282(11) 0.0141(9) -0.0012(8) 0.0022(8) -0.0011(8)
C4 0.0225(11) 0.0319(13) 0.0255(12) 0.0042(10) 0.0015(9) -0.0006(9)
C5 0.0352(15) 0.0415(16) 0.0182(11) 0.0003(10) 0.0001(10) -0.0016(13)
C6 0.0391(15) 0.0266(12) 0.0335(15) -0.0047(11) -0.0031(12) 0.0056(12)
C7 0.0403(15) 0.0287(13) 0.0309(13) 0.0055(10) 0.0036(11) -0.0024(11)
Cl1 0.0609(5) 0.0461(4) 0.0376(4) 0.0020(3) -0.0110(4) -0.0149(3)
Cl2 0.0464(4) 0.0607(5) 0.0443(4) 0.0038(4) -0.0115(3) 0.0010(4)
Cl3 0.1299(10) 0.0247(3) 0.0559(5) 0.0035(4) 0.0278(6) -0.0036(5)
N1 0.0215(10) 0.0281(10) 0.0189(9) 0.0002(8) 0.0005(7) 0.0000(8)
N2 0.0437(13) 0.0400(14) 0.0413(13) 0.0130(12) -0.0020(11) 0.0024(11)
N3 0.0245(10) 0.0277(11) 0.0224(9) -0.0022(8) -0.0021(8) 0.0013(8)
O1 0.0191(7) 0.0274(8) 0.0215(8) -0.0034(7) 0.0003(6) 0.0020(6)
S1 0.0228(3) 0.0392(3) 0.0249(3) -0.0101(3) -0.0036(2) 0.0009(2)

loop_
_atom_type_symbol
_atom_type_description
_atom_type_scat_dispersion_real
_atom_type_scat_dispersion_imag
_atom_type_scat_source
C C 0.0033 0.0016 'International Tables Vol C Tables 4.2.6.8 and 6.1.1.4'
H H 0.0000 0.0000 'International Tables Vol C Tables 4.2.6.8 and 6.1.1.4'
N N 0.0061 0.0033 'International Tables Vol C Tables 4.2.6.8 and 6.1.1.4'
O O 0.0106 0.0060 'International Tables Vol C Tables 4.2.6.8 and 6.1.1.4'
S S 0.1246 0.1234 'International Tables Vol C Tables 4.2.6.8 and 6.1.1.4'
Cl Cl 0.1484 0.1585 'International Tables Vol C Tables 4.2.6.8 and 6.1.1.4'

loop_
_geom_angle_atom_site_label_1
_geom_angle_atom_site_label_2
_geom_angle_atom_site_label_3
_geom_angle
O1 C1 N1 124.7(2)
O1 C1 C2 120.7(2)
N1 C1 C2 114.48(18)
C4 C2 C3 112.0(2)
C4 C2 C1 110.0(2)
C3 C2 C1 108.05(18)
C4 C2 H2 110.9(19)
C3 C2 H2 107.3(19)
C1 C2 H2 108.5(19)
N3 C3 C2 113.3(2)
N3 C3 S1 125.36(19)
C2 C3 S1 121.30(17)
N2 C4 C2 177.0(3)
N1 C5 H5A 103(3)
N1 C5 H5B 110(3)
H5A C5 H5B 119(4)
N1 C5 H5C 112(3)
H5A C5 H5C 114(4)
H5B C5 H5C 98(4)
N3 C6 H6A 113(2)
N3 C6 H6B 112(3)
H6A C6 H6B 103(3)
N3 C6 H6C 111(2)
H6A C6 H6C 114(3)
H6B C6 H6C 103(3)
Cl3 C7 Cl2 111.45(17)
Cl3 C7 Cl1 109.73(16)
Cl2 C7 Cl1 110.10(17)
Cl3 C7 H7 110(2)
Cl2 C7 H7 112(2)
Cl1 C7 H7 104(2)
C1 N1 C5 121.9(2)
C1 N1 H1N1 119(2)
C5 N1 H1N1 119(2)
C3 N3 C6 123.3(2)
C3 N3 H1N3 121.9(18)
C6 N3 H1N3 114.6(17)
C3 S1 H7 96.8(7)

loop_
_geom_bond_atom_site_label_1
_geom_bond_atom_site_label_2
_geom_bond_distance
C1 O1 1.231(3)
C1 N1 1.323(3)
C1 C2 1.544(3)
C2 C4 1.471(3)
C2 C3 1.535(3)
C2 H2 0.83(3)
C3 N3 1.317(3)
C3 S1 1.662(2)
C4 N2 1.131(4)
C5 N1 1.453(3)
C5 H5A 0.82(4)
C5 H5B 0.88(5)
C5 H5C 0.88(5)
C6 N3 1.457(3)
C6 H6A 0.95(4)
C6 H6B 0.83(4)
C6 H6C 0.87(4)
C7 Cl3 1.744(3)
C7 Cl2 1.745(3)
C7 Cl1 1.772(3)
C7 H7 0.91(4)
N1 H1N1 0.83(3)
N3 H1N3 0.86(3)
S1 H7 2.97(4)

loop_
_geom_hbond_atom_site_label_D
_geom_hbond_atom_site_label_H
_geom_hbond_atom_site_label_A
_geom_hbond_distance_DH
_geom_hbond_distance_HA
_geom_hbond_distance_DA
_geom_hbond_angle_DHA
_geom_hbond_site_symmetry_A
N3 H1N3 O1 0.86(3) 2.16(3) 2.966(3) 155(2) 3_455
N1 H1N1 O1 0.83(3) 2.14(3) 2.940(3) 163(3) 3_455
